data_7052047
loop_
_publ_author_name
'Reinaldo Atencio'
'Alexander Brice\~no'
'Pedro Silva'
'Jos\'e A. Rodr\'iguez'
'Jonathan C. Hanson'

_publ_section_title
;
 Sequential transformations in assemblies based on octamolybdate
 clusters and 1,2-bis(4-pyridyl)ethane
;
_journal_issue 1
_journal_name_full 'New Journal of Chemistry'
_journal_page_first 33
_journal_paper_doi 10.1039/b603996k
_journal_volume 31
_journal_year 2007
_chemical_compound_source Synthesis
_chemical_formula_moiety 'Mo8 O26,2(C12 H14 N2)'
_chemical_formula_sum 'C24 H28 Mo8 N4 O26'
_chemical_formula_weight 1556.02
_chemical_name_systematic
;
?
;
_space_group_IT_number 15
_symmetry_cell_setting monoclinic
_symmetry_space_group_name_Hall '-C 2yc'
_symmetry_space_group_name_H-M 'C 1 2/c 1'
_atom_sites_solution_hydrogens geom
_atom_sites_solution_primary direct
_atom_sites_solution_secondary difmap
_audit_creation_method SHELXL-97
_cell_angle_alpha 90.00
_cell_angle_beta 103.8(2)
_cell_angle_gamma 90.00
_cell_formula_units_Z 4
_cell_length_a 16.33(6)
_cell_length_b 11.47(7)
_cell_length_c 21.45(6)
_cell_measurement_reflns_used 20
_cell_measurement_temperature 298(2)
_cell_measurement_theta_max 39.97
_cell_measurement_theta_min 39.40
_cell_volume 3902(3)
_computing_cell_refinement
;
MSC/AFC, Diffractometer Control Software (Molecular
Structure Corporation, 1993a)
;
_computing_data_collection
;
MSC/AFC, Diffractometer Control Software (Molecular
Structure Corporation, 1993a)
;
_computing_data_reduction
;
TEXSAN, (Molecular Structure Corporation, 1993a)
;
_computing_molecular_graphics 'SHELXTL (Siemens, 1997)'
_computing_publication_material 'SHELXL-97 (Sheldrick, 1997)'
_computing_structure_refinement 'SHELXL-97 (Sheldrick, 1997)'
_computing_structure_solution 'SHELXLTL-NT V5.1 (Bruker AXS, 1998)'
_diffrn_ambient_temperature 298(2)
_diffrn_measured_fraction_theta_full 0.990
_diffrn_measured_fraction_theta_max 0.990
_diffrn_measurement_device_type 'Rigaku AFC7S'
_diffrn_measurement_method '\w-2\q scans'
_diffrn_radiation_monochromator graphite
_diffrn_radiation_source 'Normal-focus sealed tube'
_diffrn_radiation_type MoK\a
_diffrn_radiation_wavelength 0.71073
_diffrn_reflns_av_R_equivalents 0.0286
_diffrn_reflns_av_sigmaI/netI 0.0265
_diffrn_reflns_limit_h_max 19
_diffrn_reflns_limit_h_min 0
_diffrn_reflns_limit_k_max 13
_diffrn_reflns_limit_k_min 0
_diffrn_reflns_limit_l_max 24
_diffrn_reflns_limit_l_min -25
_diffrn_reflns_number 3558
_diffrn_reflns_theta_full 25.08
_diffrn_reflns_theta_max 25.08
_diffrn_reflns_theta_min 1.95
_diffrn_standards_decay_% 0
_diffrn_standards_interval_count 150
_diffrn_standards_number 3
_exptl_absorpt_coefficient_mu 2.584
_exptl_absorpt_correction_T_max 0.628
_exptl_absorpt_correction_T_min 0.543
_exptl_absorpt_correction_type psi-scan
_exptl_absorpt_process_details '(North et al.,1968)'
_exptl_crystal_colour Yellow
_exptl_crystal_density_diffrn 2.648
_exptl_crystal_density_method 'not measured'
_exptl_crystal_description Prism
_exptl_crystal_F_000 2976
_exptl_crystal_size_max 0.58
_exptl_crystal_size_mid 0.20
_exptl_crystal_size_min 0.18
_refine_diff_density_max 1.102
_refine_diff_density_min -1.225
_refine_diff_density_rms 0.225
_refine_ls_extinction_method none
_refine_ls_goodness_of_fit_ref 1.138
_refine_ls_hydrogen_treatment constr
_refine_ls_matrix_type full
_refine_ls_number_parameters 280
_refine_ls_number_reflns 3430
_refine_ls_number_restraints 2
_refine_ls_restrained_S_all 1.138
_refine_ls_R_factor_all 0.0617
_refine_ls_R_factor_gt 0.0452
_refine_ls_shift/su_max 0.000
_refine_ls_shift/su_mean 0.000
_refine_ls_structure_factor_coef Fsqd
_refine_ls_weighting_details 'calc w=1/[\s^2^(Fo^2^)+(0.0253P)^2^+214.2723P] where P=(Fo^2^+2Fc^2^)/3'
_refine_ls_weighting_scheme calc
_refine_ls_wR_factor_gt 0.1153
_refine_ls_wR_factor_ref 0.1280
_reflns_number_gt 2809
_reflns_number_total 3430
_reflns_threshold_expression >2sigma(I)
_cod_data_source_file b603996k.txt
_cod_data_source_block c2c-p
_cod_depositor_comments
;
The following automatic conversions were performed:
'_symmetry_cell_setting' value 'Monoclinic' changed to 'monoclinic'
according to '/home/saulius/struct/CIF-dictionaries/cif_core.dic'
dictionary named 'cif_core.dic' version 2.4.1 from
2010-06-29.

'_exptl_absorpt_correction_type' value 'Psi-scan' changed to
'psi-scan' according to
'/home/saulius/struct/CIF-dictionaries/cif_core.dic' dictionary named
'cif_core.dic' version 2.4.1 from 2010-06-29.

Automatic conversion script
Id: cif_fix_enum 1527 2010-12-29 10:47:43Z saulius 
;
_cod_original_cell_volume 3903(30)
_cod_original_sg_symbol_H-M C2/c
_cod_database_code 7052047

loop_
_symmetry_equiv_pos_as_xyz
'x, y, z'
'-x, y, -z+1/2'
'x+1/2, y+1/2, z'
'-x+1/2, y+1/2, -z+1/2'
'-x, -y, -z'
'x, -y, z-1/2'
'-x+1/2, -y+1/2, -z'
'x+1/2, -y+1/2, z-1/2'

loop_
_atom_site_label
_atom_site_type_symbol
_atom_site_fract_x
_atom_site_fract_y
_atom_site_fract_z
_atom_site_U_iso_or_equiv
_atom_site_adp_type
_atom_site_occupancy
_atom_site_symmetry_multiplicity
_atom_site_calc_flag
_atom_site_refinement_flags
_atom_site_disorder_assembly
_atom_site_disorder_group
Mo1 Mo 0.56615(5) 0.10552(7) -0.02559(4) 0.0188(2) Uani 1 1 d . . .
Mo2 Mo 0.57921(6) -0.20119(8) -0.03729(5) 0.0222(2) Uani 1 1 d . . .
Mo3 Mo 0.43017(6) -0.02924(8) -0.13588(4) 0.0221(2) Uani 1 1 d . . .
Mo4 Mo 0.72012(6) -0.06694(8) 0.07184(5) 0.0243(2) Uani 1 1 d . . .
O11 O 0.5586(5) 0.2251(6) -0.0720(4) 0.0295(18) Uani 1 1 d . . .
O12 O 0.5858(5) -0.3206(7) 0.0113(4) 0.037(2) Uani 1 1 d . . .
O13 O 0.4260(5) 0.0948(7) -0.1784(4) 0.0347(19) Uani 1 1 d . . .
O14 O 0.7272(5) -0.1882(7) 0.1194(4) 0.0353(19) Uani 1 1 d . . .
O21 O 0.5649(4) -0.0677(6) 0.0381(3) 0.0197(15) Uani 1 1 d . . .
O22 O 0.5788(5) -0.2546(7) -0.1112(4) 0.0315(18) Uani 1 1 d . . .
O23 O 0.4304(5) -0.1365(7) -0.1898(4) 0.035(2) Uani 1 1 d . . .
O24 O 0.8211(5) -0.0248(8) 0.0789(4) 0.040(2) Uani 1 1 d . . .
O31 O 0.5499(5) -0.0192(6) -0.0891(3) 0.0239(16) Uani 1 1 d . . .
O32 O 0.4564(5) -0.1703(6) -0.0526(3) 0.0214(15) Uani 1 1 d . . .
O41 O 0.6743(5) 0.0851(6) 0.0045(3) 0.0235(16) Uani 1 1 d . . .
O42 O 0.6897(4) -0.1420(7) -0.0107(3) 0.0249(16) Uani 1 1 d . . .
O43 O 0.3166(5) -0.0406(6) -0.1274(3) 0.0251(16) Uani 1 1 d . . .
N1 N 0.5302(9) 0.5769(13) -0.3270(7) 0.069(4) Uani 1 1 d U . .
H1C H 0.4963 0.6327 -0.3425 0.083 Uiso 1 1 calc R . .
N2 N 0.7913(8) -0.0299(11) -0.0903(6) 0.057(3) Uani 1 1 d U . .
H2C H 0.8191 -0.0881 -0.0706 0.068 Uiso 1 1 calc R . .
C1 C 0.6893(7) 0.3036(10) -0.2405(5) 0.030(3) Uani 1 1 d . . .
H1A H 0.7463 0.3309 -0.2228 0.036 Uiso 1 1 calc R . .
H1B H 0.6916 0.2425 -0.2712 0.036 Uiso 1 1 calc R . .
C12 C 0.6507(10) 0.5156(11) -0.2520(7) 0.046(3) Uani 1 1 d . . .
H12A H 0.6965 0.5336 -0.2183 0.055 Uiso 1 1 calc R . .
C21 C 0.7028(7) 0.1527(10) -0.1534(5) 0.028(2) Uani 1 1 d . . .
C15 C 0.5660(7) 0.3818(13) -0.3235(6) 0.041(3) Uani 1 1 d . . .
H15A H 0.5540 0.3062 -0.3387 0.050 Uiso 1 1 calc R . .
C22 C 0.6773(9) 0.0414(10) -0.1678(6) 0.036(3) Uani 1 1 d . . .
H22A H 0.6288 0.0262 -0.1997 0.043 Uiso 1 1 calc R . .
C11 C 0.6369(7) 0.4014(10) -0.2735(5) 0.029(2) Uani 1 1 d . . .
C25 C 0.7762(9) 0.1703(12) -0.1053(6) 0.041(3) Uani 1 1 d . . .
H25A H 0.7961 0.2454 -0.0947 0.049 Uiso 1 1 calc R . .
C24 C 0.8185(10) 0.0774(14) -0.0743(7) 0.055(4) Uani 1 1 d . . .
H24A H 0.8668 0.0889 -0.0417 0.066 Uiso 1 1 calc R . .
C14 C 0.5138(9) 0.4702(17) -0.3508(8) 0.061(5) Uani 1 1 d . . .
H14A H 0.4679 0.4561 -0.3851 0.074 Uiso 1 1 calc R . .
C23 C 0.7240(11) -0.0494(11) -0.1348(7) 0.050(3) Uani 1 1 d U . .
H23A H 0.7067 -0.1257 -0.1448 0.060 Uiso 1 1 calc R . .
C2 C 0.6529(7) 0.2543(10) -0.1864(6) 0.033(3) Uani 1 1 d . . .
H2A H 0.6522 0.3152 -0.1552 0.039 Uiso 1 1 calc R . .
H2B H 0.5952 0.2298 -0.2041 0.039 Uiso 1 1 calc R . .
C13 C 0.5976(14) 0.5997(13) -0.2800(9) 0.072(5) Uani 1 1 d U . .
H13A H 0.6083 0.6762 -0.2662 0.086 Uiso 1 1 calc R . .

loop_
_atom_site_aniso_label
_atom_site_aniso_U_11
_atom_site_aniso_U_22
_atom_site_aniso_U_33
_atom_site_aniso_U_23
_atom_site_aniso_U_13
_atom_site_aniso_U_12
Mo1 0.0197(5) 0.0129(4) 0.0222(5) 0.0008(4) 0.0019(3) -0.0007(3)
Mo2 0.0220(5) 0.0129(4) 0.0292(5) -0.0029(4) 0.0012(4) 0.0027(4)
Mo3 0.0262(5) 0.0170(5) 0.0196(5) -0.0006(4) -0.0014(4) 0.0016(4)
Mo4 0.0228(5) 0.0184(5) 0.0276(5) -0.0019(4) -0.0020(4) 0.0045(4)
O11 0.029(4) 0.022(4) 0.035(4) 0.009(3) 0.003(3) 0.001(3)
O12 0.042(5) 0.023(4) 0.047(5) 0.003(4) 0.013(4) 0.005(4)
O13 0.044(5) 0.023(4) 0.032(5) 0.008(4) -0.003(4) 0.002(4)
O14 0.041(5) 0.021(4) 0.041(5) 0.003(4) 0.004(4) 0.010(4)
O21 0.020(4) 0.012(3) 0.024(4) 0.000(3) -0.001(3) 0.000(3)
O22 0.027(4) 0.031(4) 0.034(4) -0.006(4) 0.003(3) -0.002(3)
O23 0.035(5) 0.031(5) 0.035(5) -0.012(4) -0.003(4) -0.002(4)
O24 0.026(4) 0.038(5) 0.052(5) -0.006(4) -0.001(4) 0.003(4)
O31 0.027(4) 0.017(4) 0.028(4) -0.005(3) 0.006(3) 0.001(3)
O32 0.032(4) 0.017(3) 0.011(3) -0.001(3) -0.002(3) -0.001(3)
O41 0.027(4) 0.022(4) 0.019(4) -0.001(3) 0.002(3) -0.003(3)
O42 0.018(4) 0.028(4) 0.029(4) -0.008(3) 0.005(3) 0.001(3)
O43 0.027(4) 0.019(4) 0.025(4) -0.005(3) -0.002(3) 0.000(3)
N1 0.070(9) 0.068(10) 0.081(10) 0.057(8) 0.039(6) 0.049(8)
N2 0.060(7) 0.054(8) 0.065(8) 0.044(7) 0.032(5) 0.041(6)
C1 0.033(6) 0.028(6) 0.024(6) 0.002(5) -0.001(5) 0.005(5)
C12 0.060(9) 0.031(7) 0.046(8) 0.003(6) 0.011(7) -0.003(6)
C21 0.030(6) 0.027(6) 0.030(6) 0.009(5) 0.011(5) 0.002(5)
C15 0.023(6) 0.055(8) 0.039(7) 0.012(6) -0.005(5) -0.005(6)
C22 0.055(8) 0.029(6) 0.025(6) 0.001(5) 0.013(6) -0.002(6)
C11 0.034(6) 0.024(6) 0.028(6) 0.001(5) 0.006(5) -0.004(5)
C25 0.053(8) 0.038(7) 0.030(7) 0.004(6) 0.003(6) 0.001(6)
C24 0.055(9) 0.059(10) 0.042(8) 0.023(7) -0.003(7) 0.018(8)
C14 0.035(8) 0.081(13) 0.063(10) 0.041(10) 0.002(7) 0.017(8)
C23 0.087(10) 0.016(6) 0.058(9) 0.011(6) 0.039(6) 0.009(7)
C2 0.029(6) 0.028(6) 0.044(7) 0.009(6) 0.014(5) 0.004(5)
C13 0.121(14) 0.024(7) 0.077(12) 0.011(8) 0.038(8) 0.018(9)

loop_
_atom_type_symbol
_atom_type_description
_atom_type_scat_dispersion_real
_atom_type_scat_dispersion_imag
_atom_type_scat_source
Mo Mo -1.6832 0.6857 'International Tables Vol C Tables 4.2.6.8 and 6.1.1.4'
O O 0.0106 0.0060 'International Tables Vol C Tables 4.2.6.8 and 6.1.1.4'
C C 0.0033 0.0016 'International Tables Vol C Tables 4.2.6.8 and 6.1.1.4'
H H 0.0000 0.0000 'International Tables Vol C Tables 4.2.6.8 and 6.1.1.4'
N N 0.0061 0.0033 'International Tables Vol C Tables 4.2.6.8 and 6.1.1.4'

loop_
_geom_angle_atom_site_label_1
_geom_angle_atom_site_label_2
_geom_angle_atom_site_label_3
_geom_angle
_geom_angle_site_symmetry_1
_geom_angle_site_symmetry_3
_geom_angle_publ_flag
O11 Mo1 O41 104.7(4) . . ?
O11 Mo1 O32 101.3(5) . 5_655 ?
O41 Mo1 O32 96.6(4) . 5_655 ?
O11 Mo1 O31 101.9(5) . . ?
O41 Mo1 O31 96.8(4) . . ?
O32 Mo1 O31 149.2(3) 5_655 . ?
O11 Mo1 O21 99.3(4) . 5_655 ?
O41 Mo1 O21 156.0(3) . 5_655 ?
O32 Mo1 O21 78.3(4) 5_655 5_655 ?
O31 Mo1 O21 78.3(3) . 5_655 ?
O11 Mo1 O21 175.4(3) . . ?
O41 Mo1 O21 79.9(3) . . ?
O32 Mo1 O21 78.3(4) 5_655 . ?
O31 Mo1 O21 76.9(5) . . ?
O21 Mo1 O21 76.1(3) 5_655 . ?
O11 Mo1 Mo2 90.7(4) . 5_655 ?
O41 Mo1 Mo2 132.7(3) . 5_655 ?
O32 Mo1 Mo2 36.2(3) 5_655 5_655 ?
O31 Mo1 Mo2 123.8(3) . 5_655 ?
O21 Mo1 Mo2 45.5(3) 5_655 5_655 ?
O21 Mo1 Mo2 86.3(3) . 5_655 ?
O22 Mo2 O12 105.5(5) . . ?
O22 Mo2 O42 101.7(4) . . ?
O12 Mo2 O42 100.9(4) . . ?
O22 Mo2 O32 97.5(4) . . ?
O12 Mo2 O32 99.1(4) . . ?
O42 Mo2 O32 147.4(4) . . ?
O22 Mo2 O21 157.9(3) . . ?
O12 Mo2 O21 96.2(5) . . ?
O42 Mo2 O21 78.2(4) . . ?
O32 Mo2 O21 74.1(3) . . ?
O22 Mo2 O31 85.6(4) . . ?
O12 Mo2 O31 166.5(3) . . ?
O42 Mo2 O31 84.0(4) . . ?
O32 Mo2 O31 71.4(3) . . ?
O21 Mo2 O31 72.3(4) . . ?
O22 Mo2 Mo1 132.9(3) . 5_655 ?
O12 Mo2 Mo1 87.8(4) . 5_655 ?
O42 Mo2 Mo1 120.2(3) . 5_655 ?
O32 Mo2 Mo1 35.4(2) . 5_655 ?
O21 Mo2 Mo1 42.0(2) . 5_655 ?
O31 Mo2 Mo1 78.9(3) . 5_655 ?
O13 Mo3 O23 104.6(5) . . ?
O13 Mo3 O43 101.2(4) . . ?
O23 Mo3 O43 100.2(4) . . ?
O13 Mo3 O31 97.6(4) . . ?
O23 Mo3 O31 103.1(4) . . ?
O43 Mo3 O31 145.1(3) . . ?
O13 Mo3 O21 94.1(5) . 5_655 ?
O23 Mo3 O21 161.3(3) . 5_655 ?
O43 Mo3 O21 77.0(3) . 5_655 ?
O31 Mo3 O21 72.6(3) . 5_655 ?
O13 Mo3 O32 164.1(3) . . ?
O23 Mo3 O32 89.3(5) . . ?
O43 Mo3 O32 83.5(3) . . ?
O31 Mo3 O32 71.3(3) . . ?
O21 Mo3 O32 72.0(4) 5_655 . ?
O24 Mo4 O14 104.7(5) . . ?
O24 Mo4 O43 101.8(4) . 5_655 ?
O14 Mo4 O43 98.0(5) . 5_655 ?
O24 Mo4 O42 104.1(4) . . ?
O14 Mo4 O42 98.7(5) . . ?
O43 Mo4 O42 144.4(3) 5_655 . ?
O24 Mo4 O41 90.2(4) . . ?
O14 Mo4 O41 165.1(3) . . ?
O43 Mo4 O41 78.2(4) 5_655 . ?
O42 Mo4 O41 77.6(5) . . ?
O24 Mo4 O21 160.1(4) . . ?
O14 Mo4 O21 95.2(4) . . ?
O43 Mo4 O21 74.4(3) 5_655 . ?
O42 Mo4 O21 72.9(3) . . ?
O41 Mo4 O21 69.9(3) . . ?
Mo1 O21 Mo2 92.5(3) 5_655 . ?
Mo1 O21 Mo3 91.6(3) 5_655 5_655 ?
Mo2 O21 Mo3 163.8(3) . 5_655 ?
Mo1 O21 Mo1 103.9(3) 5_655 . ?
Mo2 O21 Mo1 97.8(5) . . ?
Mo3 O21 Mo1 96.5(4) 5_655 . ?
Mo1 O21 Mo4 165.2(3) 5_655 . ?
Mo2 O21 Mo4 86.4(3) . . ?
Mo3 O21 Mo4 85.6(3) 5_655 . ?
Mo1 O21 Mo4 90.9(3) . . ?
Mo1 O31 Mo3 110.5(4) . . ?
Mo1 O31 Mo2 109.9(5) . . ?
Mo3 O31 Mo2 104.6(3) . . ?
Mo1 O32 Mo2 108.4(4) 5_655 . ?
Mo1 O32 Mo3 110.5(4) 5_655 . ?
Mo2 O32 Mo3 103.9(3) . . ?
Mo1 O41 Mo4 119.3(4) . . ?
Mo2 O42 Mo4 117.3(4) . . ?
Mo4 O43 Mo3 118.2(4) 5_655 . ?
C14 N1 C13 121.8(13) . . ?
C14 N1 H1C 119.1 . . ?
C13 N1 H1C 119.1 . . ?
C23 N2 C24 121.7(12) . . ?
C23 N2 H2C 119.2 . . ?
C24 N2 H2C 119.2 . . ?
C11 C1 C2 111.0(10) . . ?
C11 C1 H1A 109.4 . . ?
C2 C1 H1A 109.4 . . ?
C11 C1 H1B 109.4 . . ?
C2 C1 H1B 109.4 . . ?
H1A C1 H1B 108.0 . . ?
C13 C12 C11 119.5(15) . . ?
C13 C12 H12A 120.2 . . ?
C11 C12 H12A 120.2 . . ?
C22 C21 C25 117.8(11) . . ?
C22 C21 C2 121.4(12) . . ?
C25 C21 C2 120.7(11) . . ?
C14 C15 C11 121.9(15) . . ?
C14 C15 H15A 119.1 . . ?
C11 C15 H15A 119.1 . . ?
C21 C22 C23 119.4(13) . . ?
C21 C22 H22A 120.3 . . ?
C23 C22 H22A 120.3 . . ?
C12 C11 C15 116.5(12) . . ?
C12 C11 C1 121.6(11) . . ?
C15 C11 C1 121.5(11) . . ?
C24 C25 C21 119.7(14) . . ?
C24 C25 H25A 120.1 . . ?
C21 C25 H25A 120.1 . . ?
N2 C24 C25 120.2(14) . . ?
N2 C24 H24A 119.9 . . ?
C25 C24 H24A 119.9 . . ?
N1 C14 C15 118.2(15) . . ?
N1 C14 H14A 120.9 . . ?
C15 C14 H14A 120.9 . . ?
N2 C23 C22 121.1(13) . . ?
N2 C23 H23A 119.4 . . ?
C22 C23 H23A 119.4 . . ?
C21 C2 C1 112.4(9) . . ?
C21 C2 H2A 109.1 . . ?
C1 C2 H2A 109.1 . . ?
C21 C2 H2B 109.1 . . ?
C1 C2 H2B 109.1 . . ?
H2A C2 H2B 107.9 . . ?
N1 C13 C12 121.9(16) . . ?
N1 C13 H13A 119.0 . . ?
C12 C13 H13A 119.0 . . ?

loop_
_geom_bond_atom_site_label_1
_geom_bond_atom_site_label_2
_geom_bond_distance
_geom_bond_site_symmetry_2
_geom_bond_publ_flag
Mo1 O11 1.683(10) . ?
Mo1 O41 1.745(10) . ?
Mo1 O32 1.949(8) 5_655 ?
Mo1 O31 1.950(10) . ?
Mo1 O21 2.136(10) 5_655 ?
Mo1 O21 2.415(12) . ?
Mo1 Mo2 3.192(9) 5_655 ?
Mo2 O22 1.699(9) . ?
Mo2 O12 1.709(11) . ?
Mo2 O42 1.884(9) . ?
Mo2 O32 1.986(10) . ?
Mo2 O21 2.280(10) . ?
Mo2 O31 2.361(14) . ?
Mo2 Mo1 3.192(9) 5_655 ?
Mo3 O13 1.683(11) . ?
Mo3 O23 1.689(10) . ?
Mo3 O43 1.910(10) . ?
Mo3 O31 1.975(10) . ?
Mo3 O21 2.358(9) 5_655 ?
Mo3 O32 2.372(10) . ?
Mo4 O24 1.691(10) . ?
Mo4 O14 1.713(11) . ?
Mo4 O43 1.908(9) 5_655 ?
Mo4 O42 1.925(9) . ?
Mo4 O41 2.274(11) . ?
Mo4 O21 2.465(11) . ?
O21 Mo1 2.136(10) 5_655 ?
O21 Mo3 2.358(9) 5_655 ?
O32 Mo1 1.949(8) 5_655 ?
O43 Mo4 1.908(9) 5_655 ?
N1 C14 1.33(2) . ?
N1 C13 1.33(2) . ?
N1 H1C 0.8600 . ?
N2 C23 1.29(2) . ?
N2 C24 1.33(2) . ?
N2 H2C 0.8600 . ?
C1 C11 1.484(16) . ?
C1 C2 1.531(16) . ?
C1 H1A 0.9700 . ?
C1 H1B 0.9700 . ?
C12 C13 1.34(2) . ?
C12 C11 1.390(19) . ?
C12 H12A 0.9300 . ?
C21 C22 1.356(18) . ?
C21 C25 1.397(18) . ?
C21 C2 1.499(16) . ?
C15 C14 1.36(2) . ?
C15 C11 1.396(17) . ?
C15 H15A 0.9300 . ?
C22 C23 1.382(19) . ?
C22 H22A 0.9300 . ?
C25 C24 1.355(19) . ?
C25 H25A 0.9300 . ?
C24 H24A 0.9300 . ?
C14 H14A 0.9300 . ?
C23 H23A 0.9300 . ?
C2 H2A 0.9700 . ?
C2 H2B 0.9700 . ?
C13 H13A 0.9300 . ?
